data_7013396
loop_
_publ_author_name
'Burke, Nichola J.'
'Burrows, Andrew D.'
'Donovan, Adele S.'
'Harrington, Ross W.'
'Mahon, Mary F.'
'Price, Caroline E.'

_publ_section_title
;
 Zinc dicarboxylate polymers and dimers: thiourea substitution as a
 tool in supramolecular synthesis
;
_journal_issue 20
_journal_name_full 'Dalton Transactions'
_journal_page_first 3840
_journal_paper_doi 10.1039/b307420j
_journal_year 2003
_chemical_formula_sum 'C24 H39 N8 O11.5 S4 Zn2'
_chemical_formula_weight 882.61
_chemical_name_systematic
;
?
;
_space_group_IT_number 14
_symmetry_cell_setting monoclinic
_symmetry_space_group_name_Hall '-P 2ybc'
_symmetry_space_group_name_H-M 'P 1 21/c 1'
_atom_sites_solution_hydrogens geom
_atom_sites_solution_primary direct
_atom_sites_solution_secondary difmap
_audit_creation_method SHELXL-97
_cell_angle_alpha 90.00
_cell_angle_beta 110.6040(10)
_cell_angle_gamma 90.00
_cell_formula_units_Z 4
_cell_length_a 17.9560(3)
_cell_length_b 10.7140(2)
_cell_length_c 20.4420(4)
_cell_measurement_reflns_used 25
_cell_measurement_temperature 150(2)
_cell_measurement_theta_max 18
_cell_measurement_theta_min 12
_cell_volume 3681.09(12)
_computing_data_reduction 'Denzo and Scalepack (otwinowski & Minor, 1997'
_computing_molecular_graphics 'ORTEX (P.McArdle, 1995)'
_computing_publication_material 'SHELXL-97/2 (Sheldrick,1997)'
_computing_structure_refinement 'SHELXL-97 (Sheldrick, 1997)'
_computing_structure_solution 'SHELXS-97 (Sheldrick, 1990)'
_diffrn_ambient_temperature 150(2)
_diffrn_measured_fraction_theta_full 0.994
_diffrn_measured_fraction_theta_max 0.994
_diffrn_measurement_device_type KappaCCD
_diffrn_measurement_method KappaCCD
_diffrn_radiation_monochromator graphite
_diffrn_radiation_source 'fine-focus sealed tube'
_diffrn_radiation_type MoK\a
_diffrn_radiation_wavelength 0.71073
_diffrn_reflns_av_R_equivalents 0.0802
_diffrn_reflns_av_sigmaI/netI 0.0613
_diffrn_reflns_limit_h_max 23
_diffrn_reflns_limit_h_min -23
_diffrn_reflns_limit_k_max 12
_diffrn_reflns_limit_k_min -13
_diffrn_reflns_limit_l_max 26
_diffrn_reflns_limit_l_min -26
_diffrn_reflns_number 38257
_diffrn_reflns_theta_full 27.46
_diffrn_reflns_theta_max 27.46
_diffrn_reflns_theta_min 3.99
_exptl_absorpt_coefficient_mu 1.595
_exptl_absorpt_correction_T_max 0.86
_exptl_absorpt_correction_T_min 0.81
_exptl_absorpt_correction_type multi-scan
_exptl_crystal_colour Colourless
_exptl_crystal_density_diffrn 1.593
_exptl_crystal_density_method 'not measured'
_exptl_crystal_description Block
_exptl_crystal_F_000 1820
_exptl_crystal_size_max 0.25
_exptl_crystal_size_mid 0.10
_exptl_crystal_size_min 0.10
_refine_diff_density_max 0.391
_refine_diff_density_min -0.457
_refine_diff_density_rms 0.080
_refine_ls_extinction_coef 0.00113(17)
_refine_ls_extinction_expression Fc^*^=kFc[1+0.001xFc^2^\l^3^/sin(2\q)]^-1/4^
_refine_ls_extinction_method SHELXL
_refine_ls_goodness_of_fit_ref 1.015
_refine_ls_hydrogen_treatment mixed
_refine_ls_matrix_type full
_refine_ls_number_parameters 528
_refine_ls_number_reflns 8381
_refine_ls_number_restraints 20
_refine_ls_restrained_S_all 1.015
_refine_ls_R_factor_all 0.0687
_refine_ls_R_factor_gt 0.0379
_refine_ls_shift/su_max 0.001
_refine_ls_shift/su_mean 0.000
_refine_ls_structure_factor_coef Fsqd
_refine_ls_weighting_details 'calc w=1/[\s^2^(Fo^2^)+(0.0239P)^2^+1.9503P] where P=(Fo^2^+2Fc^2^)/3'
_refine_ls_weighting_scheme calc
_refine_ls_wR_factor_gt 0.0705
_refine_ls_wR_factor_ref 0.0807
_reflns_number_gt 6053
_reflns_number_total 8381
_reflns_threshold_expression >2sigma(I)
_cod_data_source_file b307420j.txt
_cod_data_source_block compound5_k01rwh8
_cod_depositor_comments
;
The following automatic conversions were performed:
'_symmetry_cell_setting' value 'Monoclinic' changed to 'monoclinic'
according to '/home/saulius/struct/CIF-dictionaries/cif_core.dic'
dictionary named 'cif_core.dic' version 2.4.1 from
2010-06-29.

'_exptl_absorpt_correction_type' value 'Multi-Scan' changed
to 'multi-scan' according to
'/home/saulius/struct/CIF-dictionaries/cif_core.dic' dictionary named
'cif_core.dic' version 2.4.1 from 2010-06-29.

Automatic conversion script
Id: cif_fix_enum 1527 2010-12-29 10:47:43Z saulius 
;
_cod_original_sg_symbol_H-M P21/c
_cod_original_formula_sum 'C24 H39 N8 O11.50 S4 Zn2'
_cod_database_code 7013396

loop_
_symmetry_equiv_pos_as_xyz
'x, y, z'
'-x, y+1/2, -z+1/2'
'-x, -y, -z'
'x, -y-1/2, z-1/2'

loop_
_atom_site_label
_atom_site_type_symbol
_atom_site_fract_x
_atom_site_fract_y
_atom_site_fract_z
_atom_site_U_iso_or_equiv
_atom_site_adp_type
_atom_site_occupancy
_atom_site_symmetry_multiplicity
_atom_site_calc_flag
_atom_site_refinement_flags
_atom_site_disorder_assembly
_atom_site_disorder_group
Zn1 Zn 0.116617(18) 0.18350(3) 0.154783(16) 0.01920(9) Uani 1 1 d . . .
Zn2 Zn 0.334262(19) 0.01372(3) 0.046836(18) 0.02243(9) Uani 1 1 d . . .
S1 S 0.15747(4) 0.26525(6) 0.26623(4) 0.02339(16) Uani 1 1 d . . .
S2 S -0.02288(4) 0.15908(6) 0.11468(4) 0.02233(15) Uani 1 1 d . . .
S3 S 0.28929(4) -0.07929(6) -0.06280(4) 0.02710(17) Uani 1 1 d . . .
S4 S 0.46539(4) 0.08704(7) 0.08655(4) 0.02883(18) Uani 1 1 d . . .
O1 O 0.08717(11) 0.42731(17) 0.08467(10) 0.0257(4) Uani 1 1 d . . .
O2 O 0.16598(12) 0.26215(17) 0.09384(10) 0.0256(4) Uani 1 1 d . . .
O3 O 0.29530(11) 0.18802(17) 0.03556(12) 0.0323(5) Uani 1 1 d . . .
O4 O 0.17322(12) 0.14226(17) -0.03776(10) 0.0264(4) Uani 1 1 d . . .
O5 O 0.15168(11) 0.00806(16) 0.15954(10) 0.0221(4) Uani 1 1 d . . .
O6 O 0.26996(11) 0.04585(17) 0.24167(11) 0.0274(5) Uani 1 1 d . . .
O7 O 0.29206(11) -0.06379(17) 0.11303(11) 0.0271(5) Uani 1 1 d . . .
O8 O 0.37747(12) -0.22245(18) 0.12893(11) 0.0293(5) Uani 1 1 d . . .
O9 O 0.41533(16) -0.4622(2) -0.16276(15) 0.0493(7) Uani 1 1 d D . .
H9A H 0.3686(15) -0.479(4) -0.1920(19) 0.068(14) Uiso 1 1 d D . .
H9B H 0.450(2) -0.493(4) -0.180(2) 0.084(17) Uiso 1 1 d D . .
O10 O 0.50526(13) 0.1215(2) 0.28137(13) 0.0326(5) Uani 1 1 d D . .
H10A H 0.4641(17) 0.165(3) 0.255(2) 0.081(16) Uiso 1 1 d D . .
H10B H 0.5410(19) 0.173(3) 0.308(2) 0.087(16) Uiso 1 1 d D . .
O11 O 0.35762(15) 0.2475(2) 0.21186(18) 0.0531(7) Uani 1 1 d D . .
H11A H 0.322(2) 0.195(3) 0.215(2) 0.070(14) Uiso 1 1 d D . .
H11B H 0.351(3) 0.268(5) 0.1692(14) 0.13(3) Uiso 1 1 d D . .
O12 O 0.3909(3) 0.3797(4) 0.1125(3) 0.0502(13) Uani 0.50 1 d P . .
N1 N 0.04266(14) 0.4329(2) 0.20580(13) 0.0229(5) Uani 1 1 d D . .
H1 H 0.0591(17) 0.424(3) 0.1712(13) 0.026(8) Uiso 1 1 d D . .
N2 N 0.07445(17) 0.3990(2) 0.32304(14) 0.0315(6) Uani 1 1 d D . .
H2A H 0.049(2) 0.469(2) 0.325(2) 0.059(12) Uiso 1 1 d D . .
H2B H 0.1034(17) 0.361(3) 0.3625(12) 0.036(9) Uiso 1 1 d D . .
N3 N -0.02200(14) 0.2358(2) -0.00762(12) 0.0231(5) Uani 1 1 d D . .
H3 H 0.0057(15) 0.295(2) 0.0191(14) 0.020(8) Uiso 1 1 d D . .
N4 N -0.10000(15) 0.0638(2) -0.01156(13) 0.0248(5) Uani 1 1 d D . .
H4A H -0.1185(15) 0.066(2) -0.0577(9) 0.015(7) Uiso 1 1 d D . .
H4B H -0.119(2) 0.008(3) 0.0105(18) 0.049(11) Uiso 1 1 d D . .
N5 N 0.39269(15) -0.2623(2) -0.00208(14) 0.0264(5) Uani 1 1 d D . .
H5 H 0.3863(18) -0.242(3) 0.0373(12) 0.026(8) Uiso 1 1 d D . .
N6 N 0.35998(14) -0.2384(2) -0.11997(14) 0.0260(5) Uani 1 1 d D . .
H6A H 0.3885(18) -0.303(2) -0.1240(19) 0.041(10) Uiso 1 1 d D . .
H6B H 0.3384(19) -0.192(3) -0.1576(14) 0.044(10) Uiso 1 1 d D . .
N7 N 0.55544(15) -0.1093(2) 0.08772(16) 0.0318(6) Uani 1 1 d D . .
H7 H 0.5417(18) -0.093(3) 0.0438(10) 0.027(9) Uiso 1 1 d D . .
N8 N 0.55462(16) -0.0483(3) 0.19443(15) 0.0326(6) Uani 1 1 d D . .
H8A H 0.5858(17) -0.112(2) 0.2169(17) 0.040(10) Uiso 1 1 d D . .
H8B H 0.5420(18) 0.008(2) 0.2190(15) 0.030(9) Uiso 1 1 d D . .
C1 C 0.08544(16) 0.3747(2) 0.26365(15) 0.0215(6) Uani 1 1 d . . .
C2 C -0.01988(17) 0.5226(3) 0.20114(17) 0.0290(7) Uani 1 1 d . . .
H2C H -0.0543 0.4892 0.2250 0.043 Uiso 1 1 calc R . .
H2D H -0.0515 0.5379 0.1519 0.043 Uiso 1 1 calc R . .
H2E H 0.0041 0.6010 0.2234 0.043 Uiso 1 1 calc R . .
C3 C -0.05052(15) 0.1508(2) 0.02411(15) 0.0201(6) Uani 1 1 d . . .
C4 C -0.03616(19) 0.2408(3) -0.08170(16) 0.0315(7) Uani 1 1 d . . .
H4E H -0.0367 0.1559 -0.0997 0.047 Uiso 1 1 calc R . .
H4C H 0.0062 0.2891 -0.0897 0.047 Uiso 1 1 calc R . .
H4D H -0.0876 0.2808 -0.1060 0.047 Uiso 1 1 calc R . .
C5 C 0.52978(16) -0.0352(3) 0.12645(18) 0.0288(7) Uani 1 1 d . . .
C6 C 0.6170(2) -0.2040(3) 0.1154(2) 0.0426(9) Uani 1 1 d . . .
H6C H 0.6640 -0.1660 0.1501 0.064 Uiso 1 1 calc R . .
H6D H 0.6315 -0.2389 0.0772 0.064 Uiso 1 1 calc R . .
H6E H 0.5969 -0.2708 0.1374 0.064 Uiso 1 1 calc R . .
C7 C 0.35321(16) -0.2020(2) -0.06036(16) 0.0228(6) Uani 1 1 d . . .
C8 C 0.44408(19) -0.3693(3) 0.00138(18) 0.0354(7) Uani 1 1 d . . .
H8C H 0.4122 -0.4384 -0.0257 0.053 Uiso 1 1 calc R . .
H8D H 0.4696 -0.3951 0.0502 0.053 Uiso 1 1 calc R . .
H8E H 0.4849 -0.3462 -0.0180 0.053 Uiso 1 1 calc R . .
C9 C 0.14057(16) 0.3707(2) 0.07027(15) 0.0207(6) Uani 1 1 d . . .
C10 C 0.17445(15) 0.4287(2) 0.02038(15) 0.0204(6) Uani 1 1 d . . .
C11 C 0.16670(17) 0.5568(3) 0.00847(16) 0.0257(6) Uani 1 1 d . . .
H11 H 0.1419 0.6060 0.0336 0.031 Uiso 1 1 calc R . .
C12 C 0.19445(17) 0.6139(3) -0.03924(17) 0.0284(7) Uani 1 1 d . . .
H12 H 0.1897 0.7017 -0.0461 0.034 Uiso 1 1 calc R . .
C13 C 0.22926(17) 0.5414(3) -0.07689(16) 0.0272(7) Uani 1 1 d . . .
H13 H 0.2474 0.5795 -0.1105 0.033 Uiso 1 1 calc R . .
C14 C 0.23765(17) 0.4138(3) -0.06566(16) 0.0270(6) Uani 1 1 d . . .
H14 H 0.2614 0.3650 -0.0919 0.032 Uiso 1 1 calc R . .
C15 C 0.21172(15) 0.3563(2) -0.01641(15) 0.0210(6) Uani 1 1 d . . .
C16 C 0.22518(17) 0.2175(2) -0.00544(15) 0.0225(6) Uani 1 1 d . . .
C17 C 0.21903(16) -0.0261(2) 0.20338(14) 0.0196(6) Uani 1 1 d . . .
C18 C 0.23015(15) -0.1659(2) 0.21024(14) 0.0199(6) Uani 1 1 d . . .
C19 C 0.18887(17) -0.2287(3) 0.24649(15) 0.0250(6) Uani 1 1 d . . .
H19 H 0.1563 -0.1834 0.2661 0.030 Uiso 1 1 calc R . .
C20 C 0.19519(18) -0.3582(3) 0.25411(16) 0.0294(7) Uani 1 1 d . . .
H20 H 0.1674 -0.4007 0.2793 0.035 Uiso 1 1 calc R . .
C21 C 0.24188(18) -0.4246(3) 0.22494(16) 0.0302(7) Uani 1 1 d . . .
H21 H 0.2453 -0.5129 0.2293 0.036 Uiso 1 1 calc R . .
C22 C 0.28347(17) -0.3624(2) 0.18941(16) 0.0267(6) Uani 1 1 d . . .
H22 H 0.3158 -0.4083 0.1699 0.032 Uiso 1 1 calc R . .
C23 C 0.27846(16) -0.2324(2) 0.18185(15) 0.0213(6) Uani 1 1 d . . .
C24 C 0.32015(16) -0.1695(2) 0.13887(15) 0.0231(6) Uani 1 1 d . . .

loop_
_atom_site_aniso_label
_atom_site_aniso_U_11
_atom_site_aniso_U_22
_atom_site_aniso_U_33
_atom_site_aniso_U_23
_atom_site_aniso_U_13
_atom_site_aniso_U_12
Zn1 0.02411(17) 0.01504(15) 0.01870(17) -0.00020(12) 0.00786(13) 0.00018(12)
Zn2 0.02255(17) 0.01458(15) 0.0327(2) 0.00020(13) 0.01291(15) 0.00051(12)
S1 0.0267(4) 0.0214(3) 0.0204(4) -0.0029(3) 0.0063(3) 0.0013(3)
S2 0.0242(4) 0.0237(3) 0.0189(4) 0.0009(3) 0.0074(3) -0.0020(3)
S3 0.0265(4) 0.0183(3) 0.0339(4) -0.0026(3) 0.0074(3) 0.0021(3)
S4 0.0230(4) 0.0218(3) 0.0438(5) -0.0035(3) 0.0144(3) -0.0026(3)
O1 0.0302(11) 0.0224(10) 0.0305(12) -0.0011(8) 0.0183(9) 0.0014(8)
O2 0.0331(11) 0.0198(10) 0.0265(11) 0.0052(8) 0.0138(9) 0.0027(8)
O3 0.0235(11) 0.0149(9) 0.0560(15) 0.0000(9) 0.0109(10) 0.0005(8)
O4 0.0340(11) 0.0193(9) 0.0269(11) -0.0016(8) 0.0119(9) -0.0062(9)
O5 0.0247(10) 0.0165(9) 0.0230(11) -0.0010(8) 0.0057(8) 0.0018(8)
O6 0.0277(10) 0.0189(10) 0.0298(12) -0.0008(8) 0.0029(9) -0.0022(8)
O7 0.0284(10) 0.0171(9) 0.0398(13) 0.0071(9) 0.0171(10) 0.0035(8)
O8 0.0293(11) 0.0261(10) 0.0344(13) 0.0017(9) 0.0137(10) 0.0074(9)
O9 0.0375(15) 0.0449(15) 0.0524(17) -0.0223(13) -0.0006(13) 0.0080(12)
O10 0.0270(11) 0.0307(12) 0.0401(14) -0.0063(10) 0.0117(11) -0.0032(10)
O11 0.0408(15) 0.0360(14) 0.089(2) 0.0147(14) 0.0304(15) -0.0005(11)
O12 0.054(3) 0.036(3) 0.053(3) -0.006(2) 0.010(3) -0.002(2)
N1 0.0305(13) 0.0202(11) 0.0207(13) -0.0030(10) 0.0126(11) 0.0013(10)
N2 0.0473(17) 0.0279(14) 0.0216(14) -0.0007(11) 0.0149(13) 0.0100(12)
N3 0.0264(13) 0.0230(12) 0.0183(13) -0.0011(10) 0.0060(10) -0.0045(10)
N4 0.0305(13) 0.0230(12) 0.0198(14) 0.0011(10) 0.0076(11) -0.0059(10)
N5 0.0290(13) 0.0241(12) 0.0282(15) -0.0017(11) 0.0124(12) 0.0037(10)
N6 0.0234(13) 0.0251(13) 0.0283(15) -0.0022(11) 0.0075(11) 0.0011(11)
N7 0.0293(14) 0.0290(14) 0.0405(18) -0.0043(12) 0.0166(13) 0.0014(11)
N8 0.0280(14) 0.0302(15) 0.0376(17) -0.0096(12) 0.0090(13) 0.0034(11)
C1 0.0251(14) 0.0161(12) 0.0242(15) -0.0040(11) 0.0097(12) -0.0050(11)
C2 0.0292(16) 0.0270(15) 0.0328(18) 0.0028(13) 0.0133(14) 0.0064(12)
C3 0.0198(13) 0.0170(13) 0.0225(15) 0.0011(11) 0.0062(12) 0.0036(10)
C4 0.0390(18) 0.0319(16) 0.0249(17) -0.0003(13) 0.0130(14) -0.0068(14)
C5 0.0192(14) 0.0266(15) 0.043(2) -0.0082(13) 0.0145(14) -0.0056(12)
C6 0.0366(18) 0.0382(19) 0.057(2) -0.0047(17) 0.0219(17) 0.0105(15)
C7 0.0189(13) 0.0186(13) 0.0309(16) -0.0020(12) 0.0089(12) -0.0042(11)
C8 0.0367(17) 0.0306(16) 0.039(2) 0.0030(14) 0.0141(15) 0.0127(14)
C9 0.0222(14) 0.0179(13) 0.0208(15) -0.0032(11) 0.0060(12) -0.0033(11)
C10 0.0191(13) 0.0168(13) 0.0243(15) 0.0004(11) 0.0066(12) -0.0016(10)
C11 0.0274(15) 0.0190(13) 0.0330(17) -0.0003(12) 0.0134(13) 0.0018(11)
C12 0.0272(15) 0.0153(13) 0.0433(19) 0.0068(12) 0.0132(14) 0.0003(11)
C13 0.0265(15) 0.0226(14) 0.0363(18) 0.0094(12) 0.0160(14) -0.0013(12)
C14 0.0257(15) 0.0247(15) 0.0357(18) 0.0039(13) 0.0171(13) 0.0017(12)
C15 0.0177(13) 0.0148(12) 0.0310(16) 0.0004(11) 0.0090(12) -0.0028(10)
C16 0.0281(15) 0.0167(13) 0.0291(16) 0.0026(11) 0.0179(13) 0.0017(11)
C17 0.0237(14) 0.0172(13) 0.0186(14) 0.0001(11) 0.0083(12) 0.0009(11)
C18 0.0189(13) 0.0163(13) 0.0193(14) 0.0008(10) 0.0002(11) -0.0029(10)
C19 0.0242(14) 0.0249(14) 0.0238(16) 0.0013(12) 0.0057(12) -0.0038(12)
C20 0.0304(16) 0.0248(14) 0.0281(17) 0.0065(12) 0.0040(13) -0.0110(12)
C21 0.0351(17) 0.0155(13) 0.0323(17) 0.0050(12) 0.0025(14) -0.0026(12)
C22 0.0263(15) 0.0178(13) 0.0314(17) -0.0012(12) 0.0044(13) 0.0003(11)
C23 0.0233(14) 0.0136(12) 0.0243(15) 0.0022(11) 0.0050(12) -0.0011(11)
C24 0.0239(14) 0.0192(13) 0.0237(15) -0.0030(11) 0.0051(12) -0.0025(11)

loop_
_atom_type_symbol
_atom_type_description
_atom_type_scat_dispersion_real
_atom_type_scat_dispersion_imag
_atom_type_scat_source
C C 0.0033 0.0016 'International Tables Vol C Tables 4.2.6.8 and 6.1.1.4'
H H 0.0000 0.0000 'International Tables Vol C Tables 4.2.6.8 and 6.1.1.4'
O O 0.0106 0.0060 'International Tables Vol C Tables 4.2.6.8 and 6.1.1.4'
N N 0.0061 0.0033 'International Tables Vol C Tables 4.2.6.8 and 6.1.1.4'
S S 0.1246 0.1234 'International Tables Vol C Tables 4.2.6.8 and 6.1.1.4'
Zn Zn 0.2839 1.4301 'International Tables Vol C Tables 4.2.6.8 and 6.1.1.4'

loop_
_geom_angle_atom_site_label_1
_geom_angle_atom_site_label_2
_geom_angle_atom_site_label_3
_geom_angle
_geom_angle_site_symmetry_1
_geom_angle_site_symmetry_3
_geom_angle_publ_flag
O2 Zn1 O5 103.51(8) . . ?
O2 Zn1 S1 114.06(6) . . ?
O5 Zn1 S1 109.14(6) . . ?
O2 Zn1 S2 119.34(6) . . ?
O5 Zn1 S2 101.11(6) . . ?
S1 Zn1 S2 108.36(3) . . ?
O7 Zn2 O3 105.93(8) . . ?
O7 Zn2 S3 113.46(6) . . ?
O3 Zn2 S3 107.69(7) . . ?
O7 Zn2 S4 119.38(6) . . ?
O3 Zn2 S4 89.71(6) . . ?
S3 Zn2 S4 116.40(3) . . ?
C1 S1 Zn1 104.62(10) . . ?
C3 S2 Zn1 104.20(9) . . ?
C7 S3 Zn2 107.20(10) . . ?
C5 S4 Zn2 109.29(9) . . ?
C5 S4 O12 145.17(14) . . ?
Zn2 S4 O12 87.81(8) . . ?
C9 O2 Zn1 116.74(18) . . ?
C16 O3 Zn2 122.30(18) . . ?
C16 O3 O12 117.11(19) . . ?
Zn2 O3 O12 120.56(13) . . ?
C17 O5 Zn1 120.90(16) . . ?
C24 O7 Zn2 118.08(18) . . ?
O3 O12 S4 56.55(9) . . ?
C1 N1 C2 124.3(3) . . ?
C3 N3 C4 125.8(2) . . ?
C7 N5 C8 123.9(3) . . ?
C5 N7 C6 124.4(3) . . ?
N1 C1 N2 120.1(3) . . ?
N1 C1 S1 122.7(2) . . ?
N2 C1 S1 117.2(2) . . ?
N4 C3 N3 121.2(3) . . ?
N4 C3 S2 120.6(2) . . ?
N3 C3 S2 118.2(2) . . ?
N8 C5 N7 120.9(3) . . ?
N8 C5 S4 119.9(2) . . ?
N7 C5 S4 119.1(3) . . ?
N5 C7 N6 119.5(3) . . ?
N5 C7 S3 122.4(2) . . ?
N6 C7 S3 118.1(2) . . ?
O1 C9 O2 123.5(3) . . ?
O1 C9 C10 119.2(2) . . ?
O2 C9 C10 117.2(2) . . ?
C11 C10 C15 119.2(3) . . ?
C11 C10 C9 119.3(2) . . ?
C15 C10 C9 121.4(2) . . ?
C12 C11 C10 121.4(3) . . ?
C11 C12 C13 119.2(3) . . ?
C14 C13 C12 120.3(3) . . ?
C13 C14 C15 120.8(3) . . ?
C14 C15 C10 119.1(2) . . ?
C14 C15 C16 117.8(2) . . ?
C10 C15 C16 123.1(2) . . ?
O4 C16 O3 124.9(2) . . ?
O4 C16 C15 120.8(2) . . ?
O3 C16 C15 114.1(2) . . ?
O6 C17 O5 124.7(2) . . ?
O6 C17 C18 120.9(2) . . ?
O5 C17 C18 114.2(2) . . ?
C19 C18 C23 120.0(2) . . ?
C19 C18 C17 116.8(2) . . ?
C23 C18 C17 123.2(2) . . ?
C18 C19 C20 120.1(3) . . ?
C21 C20 C19 120.0(3) . . ?
C22 C21 C20 119.9(3) . . ?
C21 C22 C23 120.8(3) . . ?
C18 C23 C22 119.1(3) . . ?
C18 C23 C24 121.7(2) . . ?
C22 C23 C24 119.0(3) . . ?
O8 C24 O7 124.2(3) . . ?
O8 C24 C23 120.0(2) . . ?
O7 C24 C23 115.8(2) . . ?

loop_
_geom_bond_atom_site_label_1
_geom_bond_atom_site_label_2
_geom_bond_distance
_geom_bond_site_symmetry_2
_geom_bond_publ_flag
Zn1 O2 1.9557(19) . ?
Zn1 O5 1.9738(17) . ?
Zn1 S1 2.3064(8) . ?
Zn1 S2 2.3599(7) . ?
Zn2 O7 1.954(2) . ?
Zn2 O3 1.9790(19) . ?
Zn2 S3 2.3226(8) . ?
Zn2 S4 2.3398(8) . ?
S1 C1 1.733(3) . ?
S2 C3 1.742(3) . ?
S3 C7 1.734(3) . ?
S4 C5 1.747(3) . ?
S4 O12 3.522(5) . ?
O1 C9 1.254(3) . ?
O2 C9 1.280(3) . ?
O3 C16 1.283(3) . ?
O3 O12 2.782(5) . ?
O4 C16 1.234(3) . ?
O5 C17 1.279(3) . ?
O6 C17 1.241(3) . ?
O7 C24 1.276(3) . ?
O8 C24 1.253(3) . ?
N1 C1 1.318(4) . ?
N1 C2 1.456(3) . ?
N2 C1 1.323(4) . ?
N3 C3 1.321(4) . ?
N3 C4 1.445(4) . ?
N4 C3 1.317(3) . ?
N5 C7 1.321(4) . ?
N5 C8 1.458(4) . ?
N6 C7 1.325(4) . ?
N7 C5 1.314(4) . ?
N7 C6 1.460(4) . ?
N8 C5 1.309(4) . ?
C9 C10 1.494(4) . ?
C10 C11 1.392(4) . ?
C10 C15 1.404(4) . ?
C11 C12 1.384(4) . ?
C12 C13 1.387(4) . ?
C13 C14 1.386(4) . ?
C14 C15 1.393(4) . ?
C15 C16 1.510(4) . ?
C17 C18 1.511(3) . ?
C18 C19 1.392(4) . ?
C18 C23 1.396(4) . ?
C19 C20 1.396(4) . ?
C20 C21 1.385(4) . ?
C21 C22 1.383(4) . ?
C22 C23 1.401(4) . ?
C23 C24 1.499(4) . ?
